data_4107804
loop_
_publ_author_name
'Mieock Kim'
'Thomas J. Taylor'
'Fran\,cois P. Gabba\"i'

_publ_section_title
;
 Hg(II)...Pd(II) Metallophilic Interactions
;
_journal_name_full 'Journal of the American Chemical Society'
_journal_page_first 6332
_journal_page_last 6333
_journal_paper_doi 10.1021/ja801626c
_journal_volume 130
_journal_year 2008
_chemical_formula_sum 'C56 H36 Cl4 F10 Hg N4 O4 Pd2'
_chemical_formula_weight 1574.08
_chemical_name_systematic
; 
 ? 
;
_space_group_IT_number 14
_symmetry_cell_setting monoclinic
_symmetry_space_group_name_Hall '-P 2yn'
_symmetry_space_group_name_H-M 'P 1 21/n 1'
_atom_sites_solution_hydrogens geom
_atom_sites_solution_primary direct
_atom_sites_solution_secondary difmap
_audit_creation_method SHELXL-97
_cell_angle_alpha 90.00
_cell_angle_beta 92.146(2)
_cell_angle_gamma 90.00
_cell_formula_units_Z 2
_cell_length_a 13.7936(8)
_cell_length_b 9.9402(6)
_cell_length_c 18.7739(11)
_cell_measurement_temperature 110(2)
_cell_volume 2572.3(3)
_computing_cell_refinement 'Bruker SMART'
_computing_data_collection 'Bruker SMART'
_computing_data_reduction 'Bruker SMART'
_computing_molecular_graphics 'Bruker SHELXTL'
_computing_publication_material 'Bruker SHELXTL'
_computing_structure_refinement 'SHELXL-97 (Sheldrick, 1997)'
_computing_structure_solution 'SHELXS-97 (Sheldrick, 1990)'
_diffrn_ambient_temperature 273(2)
_diffrn_measured_fraction_theta_full 0.962
_diffrn_measured_fraction_theta_max 0.962
_diffrn_measurement_device_type 'CCD area detector'
_diffrn_measurement_method 'phi and omega scans'
_diffrn_radiation_monochromator graphite
_diffrn_radiation_source 'fine-focus sealed tube'
_diffrn_radiation_type MoK\a
_diffrn_radiation_wavelength 0.71073
_diffrn_reflns_av_R_equivalents 0.0532
_diffrn_reflns_av_sigmaI/netI 0.0461
_diffrn_reflns_limit_h_max 24
_diffrn_reflns_limit_h_min -23
_diffrn_reflns_limit_k_max 17
_diffrn_reflns_limit_k_min -17
_diffrn_reflns_limit_l_max 32
_diffrn_reflns_limit_l_min -32
_diffrn_reflns_number 76432
_diffrn_reflns_theta_full 38.50
_diffrn_reflns_theta_max 38.50
_diffrn_reflns_theta_min 1.80
_exptl_absorpt_coefficient_mu 3.967
_exptl_absorpt_correction_T_max 1
_exptl_absorpt_correction_T_min 0.844000
_exptl_absorpt_correction_type multi-scan
_exptl_absorpt_process_details SADABS
_exptl_crystal_colour orange
_exptl_crystal_density_diffrn 2.032
_exptl_crystal_description block
_exptl_crystal_F_000 1524
_exptl_crystal_size_max 0.094
_exptl_crystal_size_mid 0.072
_exptl_crystal_size_min 0.057
_refine_diff_density_max 1.715
_refine_diff_density_min -1.448
_refine_diff_density_rms 0.155
_refine_ls_extinction_method none
_refine_ls_goodness_of_fit_ref 1.003
_refine_ls_hydrogen_treatment constr
_refine_ls_matrix_type full
_refine_ls_number_parameters 367
_refine_ls_number_reflns 13919
_refine_ls_number_restraints 0
_refine_ls_restrained_S_all 1.003
_refine_ls_R_factor_all 0.0547
_refine_ls_R_factor_gt 0.0347
_refine_ls_shift/su_max 0.001
_refine_ls_shift/su_mean 0.000
_refine_ls_structure_factor_coef Fsqd
_refine_ls_weighting_details 'calc w=1/[\s^2^(Fo^2^)+(0.0310P)^2^+0.0000P] where P=(Fo^2^+2Fc^2^)/3'
_refine_ls_weighting_scheme calc
_refine_ls_wR_factor_gt 0.0662
_refine_ls_wR_factor_ref 0.0724
_reflns_number_gt 10754
_reflns_number_total 13919
_reflns_threshold_expression >2sigma(I)
_cod_data_source_file ja801626c-file002.cif
_cod_data_source_block sad
_cod_database_code 4107804

loop_
_symmetry_equiv_pos_as_xyz
'x, y, z'
'-x+1/2, y+1/2, -z+1/2'
'-x, -y, -z'
'x-1/2, -y-1/2, z-1/2'

loop_
_atom_site_label
_atom_site_type_symbol
_atom_site_fract_x
_atom_site_fract_y
_atom_site_fract_z
_atom_site_U_iso_or_equiv
_atom_site_adp_type
_atom_site_occupancy
_atom_site_symmetry_multiplicity
_atom_site_calc_flag
_atom_site_refinement_flags
Hg1 Hg 1.0000 1.0000 0.0000 0.01633(2) Uani 1 2 d S
Pd1 Pd 0.990560(9) 1.329700(13) 0.008650(7) 0.01417(3) Uani 1 1 d .
Cl1 Cl 0.90910(4) 2.07649(6) -0.24577(3) 0.03058(11) Uani 1 1 d .
Cl2 Cl 0.95613(6) 1.80098(8) -0.34337(3) 0.04760(17) Uani 1 1 d .
N1 N 1.06108(11) 1.34623(15) -0.08021(8) 0.0157(3) Uani 1 1 d .
N2 N 0.87686(11) 1.37356(16) -0.05338(8) 0.0165(3) Uani 1 1 d .
F2 F 0.80804(9) 1.05967(13) -0.09405(6) 0.0250(3) Uani 1 1 d .
F3 F 0.62006(9) 1.07640(14) -0.06171(7) 0.0288(3) Uani 1 1 d .
F4 F 0.56681(8) 1.04730(14) 0.07510(7) 0.0291(3) Uani 1 1 d .
F5 F 0.70322(10) 0.99913(13) 0.18027(7) 0.0295(3) Uani 1 1 d .
F6 F 0.89140(9) 0.97617(13) 0.14835(6) 0.0268(3) Uani 1 1 d .
O1 O 1.10714(9) 1.28640(14) 0.06987(7) 0.0186(3) Uani 1 1 d .
O2 O 0.91715(10) 1.31790(13) 0.09783(7) 0.0182(3) Uani 1 1 d .
C1 C 0.85626(13) 1.01877(17) 0.02602(10) 0.0163(3) Uani 1 1 d .
C2 C 0.78436(14) 1.0438(2) -0.02544(10) 0.0175(3) Uani 1 1 d .
C3 C 0.68747(13) 1.05324(19) -0.01014(10) 0.0179(3) Uani 1 1 d .
C4 C 0.66039(13) 1.0395(2) 0.05964(11) 0.0192(3) Uani 1 1 d .
C5 C 0.72988(14) 1.01562(18) 0.11274(10) 0.0187(4) Uani 1 1 d .
C6 C 0.82625(14) 1.00485(18) 0.09497(10) 0.0172(3) Uani 1 1 d .
C7 C 1.19570(13) 1.28596(18) 0.04679(10) 0.0171(3) Uani 1 1 d .
C8 C 1.27259(14) 1.2671(2) 0.09846(10) 0.0212(4) Uani 1 1 d .
H8A H 1.2583 1.2600 0.1463 0.025 Uiso 1 1 calc R
C9 C 1.36745(14) 1.2592(2) 0.07917(11) 0.0225(4) Uani 1 1 d .
H9A H 1.4160 1.2457 0.1142 0.027 Uiso 1 1 calc R
C10 C 1.39263(14) 1.2710(2) 0.00765(11) 0.0238(4) Uani 1 1 d .
H10A H 1.4570 1.2638 -0.0049 0.029 Uiso 1 1 calc R
C11 C 1.32068(14) 1.2933(2) -0.04319(11) 0.0203(4) Uani 1 1 d .
H11A H 1.3373 1.3031 -0.0905 0.024 Uiso 1 1 calc R
C12 C 1.22144(13) 1.30208(18) -0.02600(10) 0.0173(3) Uani 1 1 d .
C13 C 1.15450(13) 1.33134(18) -0.08392(10) 0.0175(3) Uani 1 1 d .
H13A H 1.1803 1.3407 -0.1287 0.021 Uiso 1 1 calc R
C14 C 0.99926(13) 1.38233(18) -0.14008(9) 0.0169(3) Uani 1 1 d .
C15 C 1.03115(14) 1.4067(2) -0.20865(10) 0.0203(4) Uani 1 1 d .
H15A H 1.0963 1.3958 -0.2185 0.024 Uiso 1 1 calc R
C16 C 0.96525(15) 1.4472(2) -0.26189(10) 0.0232(4) Uani 1 1 d .
H16A H 0.9862 1.4632 -0.3076 0.028 Uiso 1 1 calc R
C17 C 0.86783(16) 1.4642(2) -0.24721(11) 0.0241(4) Uani 1 1 d .
H17A H 0.8241 1.4921 -0.2832 0.029 Uiso 1 1 calc R
C18 C 0.83548(15) 1.4398(2) -0.17936(10) 0.0222(4) Uani 1 1 d .
H18A H 0.7703 1.4511 -0.1698 0.027 Uiso 1 1 calc R
C19 C 0.90110(13) 1.39827(18) -0.12571(9) 0.0172(3) Uani 1 1 d .
C20 C 0.78879(14) 1.38111(19) -0.03169(10) 0.0182(3) Uani 1 1 d .
H20A H 0.7401 1.3986 -0.0660 0.022 Uiso 1 1 calc R
C21 C 0.75971(13) 1.36502(18) 0.04023(10) 0.0176(3) Uani 1 1 d .
C22 C 0.65918(14) 1.3840(2) 0.05155(11) 0.0219(4) Uani 1 1 d .
H22A H 0.6173 1.3987 0.0123 0.026 Uiso 1 1 calc R
C23 C 0.62184(14) 1.3816(2) 0.11802(12) 0.0246(4) Uani 1 1 d .
H23A H 0.5559 1.3946 0.1239 0.029 Uiso 1 1 calc R
C24 C 0.68520(15) 1.3591(2) 0.17727(11) 0.0255(4) Uani 1 1 d .
H24A H 0.6609 1.3581 0.2228 0.031 Uiso 1 1 calc R
C25 C 0.78253(15) 1.3385(2) 0.16864(11) 0.0226(4) Uani 1 1 d .
H25A H 0.8227 1.3233 0.2087 0.027 Uiso 1 1 calc R
C26 C 0.82402(14) 1.33955(18) 0.10033(10) 0.0182(3) Uani 1 1 d .
C27 C 0.91252(16) 1.9065(2) -0.21495(11) 0.0268(4) Uani 1 1 d .
H27A H 0.9267 1.9057 -0.1639 0.032 Uiso 1 1 calc R
H27B H 0.8493 1.8657 -0.2235 0.032 Uiso 1 1 calc R
C28 C 0.98693(17) 1.8250(2) -0.25105(12) 0.0299(5) Uani 1 1 d .
H28A H 0.9931 1.7381 -0.2279 0.036 Uiso 1 1 calc R
H28B H 1.0492 1.8701 -0.2463 0.036 Uiso 1 1 calc R

loop_
_atom_site_aniso_label
_atom_site_aniso_U_11
_atom_site_aniso_U_22
_atom_site_aniso_U_33
_atom_site_aniso_U_23
_atom_site_aniso_U_13
_atom_site_aniso_U_12
Hg1 0.01384(4) 0.01519(4) 0.02011(4) -0.00250(4) 0.00277(3) -0.00091(3)
Pd1 0.01491(6) 0.01230(6) 0.01536(5) -0.00087(4) 0.00136(4) -0.00137(4)
Cl1 0.0349(3) 0.0273(3) 0.0298(2) 0.0052(2) 0.0034(2) 0.0033(2)
Cl2 0.0592(4) 0.0532(4) 0.0307(3) -0.0199(3) 0.0048(3) -0.0115(3)
N1 0.0168(7) 0.0130(6) 0.0175(6) -0.0009(5) 0.0014(5) -0.0015(5)
N2 0.0177(7) 0.0143(6) 0.0178(7) -0.0016(5) 0.0016(6) -0.0022(5)
F2 0.0279(6) 0.0301(7) 0.0172(5) 0.0025(5) 0.0056(5) -0.0005(5)
F3 0.0204(6) 0.0373(7) 0.0281(6) 0.0085(5) -0.0057(5) 0.0029(5)
F4 0.0152(5) 0.0356(7) 0.0372(7) 0.0033(6) 0.0079(5) 0.0017(5)
F5 0.0290(7) 0.0411(8) 0.0191(5) 0.0021(5) 0.0092(5) 0.0000(5)
F6 0.0222(6) 0.0367(7) 0.0208(5) -0.0005(5) -0.0055(5) 0.0007(5)
O1 0.0171(6) 0.0209(6) 0.0180(6) 0.0011(5) 0.0009(5) 0.0006(5)
O2 0.0175(6) 0.0193(7) 0.0179(6) -0.0011(5) 0.0026(5) -0.0008(5)
C1 0.0161(7) 0.0141(8) 0.0187(8) -0.0018(6) 0.0030(6) -0.0004(6)
C2 0.0201(8) 0.0166(8) 0.0161(7) 0.0009(6) 0.0039(6) -0.0017(6)
C3 0.0157(8) 0.0176(8) 0.0202(8) 0.0012(7) -0.0021(6) 0.0003(6)
C4 0.0159(8) 0.0169(8) 0.0250(9) 0.0006(7) 0.0046(7) 0.0001(6)
C5 0.0203(8) 0.0202(9) 0.0161(7) -0.0001(6) 0.0057(6) -0.0007(6)
C6 0.0160(7) 0.0182(8) 0.0173(7) -0.0023(6) -0.0008(6) -0.0010(6)
C7 0.0181(8) 0.0120(7) 0.0212(8) 0.0000(6) 0.0016(6) -0.0013(6)
C8 0.0224(9) 0.0198(9) 0.0213(8) -0.0004(7) -0.0004(7) -0.0030(7)
C9 0.0199(9) 0.0196(9) 0.0277(9) 0.0018(8) -0.0037(7) -0.0024(7)
C10 0.0178(8) 0.0212(9) 0.0327(10) -0.0013(8) 0.0029(8) -0.0020(7)
C11 0.0185(8) 0.0178(8) 0.0248(9) 0.0006(7) 0.0030(7) -0.0015(7)
C12 0.0172(8) 0.0132(7) 0.0217(8) -0.0010(6) 0.0011(7) -0.0006(6)
C13 0.0180(8) 0.0157(8) 0.0190(7) -0.0008(7) 0.0024(6) -0.0036(6)
C14 0.0196(8) 0.0139(8) 0.0171(7) -0.0015(6) 0.0008(6) -0.0017(6)
C15 0.0210(9) 0.0219(9) 0.0181(8) -0.0010(7) 0.0021(7) -0.0030(7)
C16 0.0295(10) 0.0246(10) 0.0157(8) -0.0003(7) 0.0021(7) -0.0027(8)
C17 0.0260(10) 0.0271(10) 0.0187(8) -0.0001(8) -0.0050(7) -0.0018(8)
C18 0.0202(9) 0.0257(10) 0.0206(8) -0.0022(7) -0.0012(7) -0.0007(7)
C19 0.0191(8) 0.0154(8) 0.0172(7) -0.0011(6) 0.0010(6) -0.0018(6)
C20 0.0184(8) 0.0149(8) 0.0212(8) -0.0005(7) 0.0003(7) -0.0018(6)
C21 0.0170(8) 0.0139(7) 0.0222(8) -0.0029(6) 0.0032(7) -0.0026(6)
C22 0.0192(9) 0.0185(9) 0.0282(9) -0.0027(8) 0.0039(7) -0.0014(7)
C23 0.0190(9) 0.0205(9) 0.0347(11) -0.0037(8) 0.0082(8) -0.0015(7)
C24 0.0267(10) 0.0243(10) 0.0263(9) -0.0061(8) 0.0114(8) -0.0034(7)
C25 0.0230(9) 0.0247(9) 0.0206(8) -0.0029(7) 0.0058(7) -0.0019(7)
C26 0.0195(8) 0.0143(8) 0.0210(8) -0.0044(7) 0.0050(6) -0.0022(6)
C27 0.0296(10) 0.0273(10) 0.0238(9) 0.0050(8) 0.0038(8) -0.0009(8)
C28 0.0309(11) 0.0278(11) 0.0309(10) -0.0058(9) -0.0023(9) 0.0007(8)

loop_
_atom_type_symbol
_atom_type_description
_atom_type_scat_dispersion_real
_atom_type_scat_dispersion_imag
_atom_type_scat_source
C C 0.0033 0.0016 'International Tables Vol C Tables 4.2.6.8 and 6.1.1.4'
H H 0.0000 0.0000 'International Tables Vol C Tables 4.2.6.8 and 6.1.1.4'
N N 0.0061 0.0033 'International Tables Vol C Tables 4.2.6.8 and 6.1.1.4'
O O 0.0106 0.0060 'International Tables Vol C Tables 4.2.6.8 and 6.1.1.4'
F F 0.0171 0.0103 'International Tables Vol C Tables 4.2.6.8 and 6.1.1.4'
Pd Pd -0.9988 1.0072 'International Tables Vol C Tables 4.2.6.8 and 6.1.1.4'
Hg Hg -2.3894 9.2266 'International Tables Vol C Tables 4.2.6.8 and 6.1.1.4'
Cl Cl 0.1484 0.1585 'International Tables Vol C Tables 4.2.6.8 and 6.1.1.4'

loop_
_geom_angle_atom_site_label_1
_geom_angle_atom_site_label_2
_geom_angle_atom_site_label_3
_geom_angle
_geom_angle_site_symmetry_1
_geom_angle_site_symmetry_3
C1 Hg1 C1 180.0 3_775 .
C1 Hg1 Pd1 81.85(5) 3_775 3_775
C1 Hg1 Pd1 98.15(5) . 3_775
C1 Hg1 Pd1 98.15(5) 3_775 .
C1 Hg1 Pd1 81.85(5) . .
Pd1 Hg1 Pd1 180.0 3_775 .
N2 Pd1 N1 83.58(6) . .
N2 Pd1 O1 178.90(6) . .
N1 Pd1 O1 95.35(6) . .
N2 Pd1 O2 95.25(6) . .
N1 Pd1 O2 178.33(6) . .
O1 Pd1 O2 85.81(5) . .
N2 Pd1 Hg1 102.95(5) . .
N1 Pd1 Hg1 91.12(4) . .
O1 Pd1 Hg1 77.28(4) . .
O2 Pd1 Hg1 90.29(4) . .
C13 N1 C14 123.27(16) . .
C13 N1 Pd1 123.87(13) . .
C14 N1 Pd1 112.81(11) . .
C20 N2 C19 122.84(16) . .
C20 N2 Pd1 124.19(13) . .
C19 N2 Pd1 112.97(12) . .
C7 O1 Pd1 123.57(12) . .
C26 O2 Pd1 123.54(12) . .
C6 C1 C2 116.19(17) . .
C6 C1 Hg1 122.42(14) . .
C2 C1 Hg1 121.38(13) . .
F2 C2 C3 117.47(17) . .
F2 C2 C1 119.70(16) . .
C3 C2 C1 122.82(17) . .
F3 C3 C2 120.89(17) . .
F3 C3 C4 119.87(17) . .
C2 C3 C4 119.24(17) . .
F4 C4 C5 120.31(17) . .
F4 C4 C3 119.85(18) . .
C5 C4 C3 119.84(17) . .
F5 C5 C4 119.76(17) . .
F5 C5 C6 121.09(18) . .
C4 C5 C6 119.11(17) . .
F6 C6 C1 120.14(17) . .
F6 C6 C5 117.05(17) . .
C1 C6 C5 122.79(18) . .
O1 C7 C8 117.07(16) . .
O1 C7 C12 125.56(17) . .
C8 C7 C12 117.37(17) . .
C9 C8 C7 121.41(18) . .
C9 C8 H8A 119.3 . .
C7 C8 H8A 119.3 . .
C8 C9 C10 121.31(19) . .
C8 C9 H9A 119.3 . .
C10 C9 H9A 119.3 . .
C11 C10 C9 118.77(18) . .
C11 C10 H10A 120.6 . .
C9 C10 H10A 120.6 . .
C10 C11 C12 122.07(18) . .
C10 C11 H11A 119.0 . .
C12 C11 H11A 119.0 . .
C11 C12 C13 116.10(17) . .
C11 C12 C7 119.00(17) . .
C13 C12 C7 124.87(17) . .
N1 C13 C12 126.51(17) . .
N1 C13 H13A 116.7 . .
C12 C13 H13A 116.7 . .
C15 C14 C19 119.88(17) . .
C15 C14 N1 124.64(17) . .
C19 C14 N1 115.43(15) . .
C16 C15 C14 119.64(18) . .
C16 C15 H15A 120.2 . .
C14 C15 H15A 120.2 . .
C15 C16 C17 120.30(18) . .
C15 C16 H16A 119.9 . .
C17 C16 H16A 119.9 . .
C18 C17 C16 120.45(19) . .
C18 C17 H17A 119.8 . .
C16 C17 H17A 119.8 . .
C17 C18 C19 119.60(19) . .
C17 C18 H18A 120.2 . .
C19 C18 H18A 120.2 . .
C18 C19 C14 120.13(17) . .
C18 C19 N2 124.66(17) . .
C14 C19 N2 115.17(16) . .
N2 C20 C21 126.02(18) . .
N2 C20 H20A 117.0 . .
C21 C20 H20A 117.0 . .
C22 C21 C26 118.96(17) . .
C22 C21 C20 115.78(18) . .
C26 C21 C20 125.16(17) . .
C23 C22 C21 122.4(2) . .
C23 C22 H22A 118.8 . .
C21 C22 H22A 118.8 . .
C22 C23 C24 118.70(19) . .
C22 C23 H23A 120.6 . .
C24 C23 H23A 120.6 . .
C25 C24 C23 120.77(19) . .
C25 C24 H24A 119.6 . .
C23 C24 H24A 119.6 . .
C24 C25 C26 122.2(2) . .
C24 C25 H25A 118.9 . .
C26 C25 H25A 118.9 . .
O2 C26 C25 117.42(18) . .
O2 C26 C21 125.63(17) . .
C25 C26 C21 116.95(17) . .
C28 C27 Cl1 112.14(15) . .
C28 C27 H27A 109.2 . .
Cl1 C27 H27A 109.2 . .
C28 C27 H27B 109.2 . .
Cl1 C27 H27B 109.2 . .
H27A C27 H27B 107.9 . .
C27 C28 Cl2 111.81(16) . .
C27 C28 H28A 109.3 . .
Cl2 C28 H28A 109.3 . .
C27 C28 H28B 109.3 . .
Cl2 C28 H28B 109.3 . .
H28A C28 H28B 107.9 . .

loop_
_geom_bond_atom_site_label_1
_geom_bond_atom_site_label_2
_geom_bond_distance
_geom_bond_site_symmetry_2
Hg1 C1 2.0681(18) 3_775
Hg1 C1 2.0681(18) .
Hg1 Pd1 3.2841(2) 3_775
Hg1 Pd1 3.2841(2) .
Pd1 N2 1.9670(16) .
Pd1 N1 1.9692(15) .
Pd1 O1 1.9884(13) .
Pd1 O2 1.9923(13) .
Cl1 C27 1.787(2) .
Cl2 C28 1.785(2) .
N1 C13 1.302(2) .
N1 C14 1.431(2) .
N2 C20 1.298(2) .
N2 C19 1.432(2) .
F2 C2 1.350(2) .
F3 C3 1.337(2) .
F4 C4 1.336(2) .
F5 C5 1.343(2) .
F6 C6 1.351(2) .
O1 C7 1.311(2) .
O2 C26 1.305(2) .
C1 C6 1.381(3) .
C1 C2 1.381(3) .
C2 C3 1.381(3) .
C3 C4 1.382(3) .
C4 C5 1.377(3) .
C5 C6 1.387(3) .
C7 C8 1.423(3) .
C7 C12 1.434(3) .
C8 C9 1.373(3) .
C8 H8A 0.9300 .
C9 C10 1.404(3) .
C9 H9A 0.9300 .
C10 C11 1.369(3) .
C10 H10A 0.9300 .
C11 C12 1.421(3) .
C11 H11A 0.9300 .
C12 C13 1.430(3) .
C13 H13A 0.9300 .
C14 C15 1.397(2) .
C14 C19 1.399(3) .
C15 C16 1.385(3) .
C15 H15A 0.9300 .
C16 C17 1.392(3) .
C16 H16A 0.9300 .
C17 C18 1.387(3) .
C17 H17A 0.9300 .
C18 C19 1.391(3) .
C18 H18A 0.9300 .
C20 C21 1.432(3) .
C20 H20A 0.9300 .
C21 C22 1.423(3) .
C21 C26 1.431(3) .
C22 C23 1.368(3) .
C22 H22A 0.9300 .
C23 C24 1.407(3) .
C23 H23A 0.9300 .
C24 C25 1.374(3) .
C24 H24A 0.9300 .
C25 C26 1.424(3) .
C25 H25A 0.9300 .
C27 C28 1.490(3) .
C27 H27A 0.9700 .
C27 H27B 0.9700 .
C28 H28A 0.9700 .
C28 H28B 0.9700 .
